data_4349467
loop_
_publ_author_name
'Masoomi, Mohammad Yaser'
'Bagheri, Minoo'
'Morsali, Ali'
'Junk, Peter C.'

_publ_section_title
;
 High photodegradation efficiency of phenol by mixed-metal--organic
 frameworks
;
_journal_issue 7
_journal_name_full 'Inorganic Chemistry Frontiers'
_journal_page_first 944
_journal_paper_doi 10.1039/C6QI00067C
_journal_volume 3
_journal_year 2016
_chemical_formula_sum 'C31 H29 Cd N5 O6'
_chemical_formula_weight 679.99
_space_group_IT_number 14
_space_group_name_Hall '-P 2yn'
_space_group_name_H-M_alt 'P 1 21/n 1'
_symmetry_cell_setting monoclinic
_symmetry_space_group_name_H-M 'P 1 21/n 1'
_atom_sites_solution_hydrogens geom
_atom_sites_solution_primary direct
_atom_sites_solution_secondary difmap
_audit_creation_method SHELXL-97
_audit_update_record
;
2014-06-06 deposited with the CCDC.
2016-04-25 downloaded from the CCDC.
;
_cell_angle_alpha 90.00
_cell_angle_beta 90.493(4)
_cell_angle_gamma 90.00
_cell_formula_units_Z 4
_cell_length_a 9.5711(8)
_cell_length_b 12.438(1)
_cell_length_c 26.565(2)
_cell_measurement_reflns_used 9865
_cell_measurement_temperature 180(2)
_cell_measurement_theta_max 27.11
_cell_measurement_theta_min 2.27
_cell_volume 3162.3(4)
_computing_cell_refinement 'Bruker SAINT'
_computing_data_collection 'Bruker APEX2'
_computing_data_reduction 'Bruker SAINT'
_computing_molecular_graphics 'Bruker SHELXTL'
_computing_publication_material 'Bruker SHELXTL'
_computing_structure_refinement 'SHELXL-97 (Sheldrick, 1997)'
_computing_structure_solution 'SHELXS-97 (Sheldrick, 1990)'
_diffrn_ambient_temperature 180(2)
_diffrn_measured_fraction_theta_full 0.997
_diffrn_measured_fraction_theta_max 0.997
_diffrn_measurement_device_type 'Bruker APEX-II CCD'
_diffrn_measurement_method '\f and \w scans'
_diffrn_radiation_monochromator graphite
_diffrn_radiation_source 'fine-focus sealed tube'
_diffrn_radiation_type MoK\a
_diffrn_radiation_wavelength 0.71073
_diffrn_reflns_av_R_equivalents 0.0000
_diffrn_reflns_av_sigmaI/netI 0.0438
_diffrn_reflns_limit_h_max 11
_diffrn_reflns_limit_h_min -11
_diffrn_reflns_limit_k_max 15
_diffrn_reflns_limit_k_min 0
_diffrn_reflns_limit_l_max 32
_diffrn_reflns_limit_l_min 0
_diffrn_reflns_number 6510
_diffrn_reflns_theta_full 26.00
_diffrn_reflns_theta_max 26.00
_diffrn_reflns_theta_min 1.81
_diffrn_standards_number 0
_exptl_absorpt_coefficient_mu 0.740
_exptl_absorpt_correction_T_max 0.9297
_exptl_absorpt_correction_T_min 0.8367
_exptl_absorpt_correction_type TWINABS
_exptl_absorpt_process_details 'Bruker TWINABS'
_exptl_crystal_colour yellow
_exptl_crystal_density_diffrn 1.428
_exptl_crystal_density_method 'not measured'
_exptl_crystal_description plate
_exptl_crystal_F_000 1384
_exptl_crystal_size_max 0.25
_exptl_crystal_size_mid 0.20
_exptl_crystal_size_min 0.10
_refine_diff_density_max 1.107
_refine_diff_density_min -1.660
_refine_diff_density_rms 0.114
_refine_ls_extinction_method none
_refine_ls_goodness_of_fit_ref 1.241
_refine_ls_hydrogen_treatment constr
_refine_ls_matrix_type full
_refine_ls_number_parameters 311
_refine_ls_number_reflns 6209
_refine_ls_number_restraints 26
_refine_ls_restrained_S_all 1.240
_refine_ls_R_factor_all 0.0700
_refine_ls_R_factor_gt 0.0673
_refine_ls_shift/su_max 0.001
_refine_ls_shift/su_mean 0.000
_refine_ls_structure_factor_coef Fsqd
_refine_ls_weighting_details 'calc w=1/[\s^2^(Fo^2^)+(0.0000P)^2^+25.0092P] where P=(Fo^2^+2Fc^2^)/3'
_refine_ls_weighting_scheme calc
_refine_ls_wR_factor_gt 0.1545
_refine_ls_wR_factor_ref 0.1558
_reflns_number_gt 5921
_reflns_number_total 6209
_reflns_threshold_expression >2sigma(I)
_cod_data_source_file c6qi00067c2.cif
_cod_data_source_block sk09a
_cod_depositor_comments
;
The following automatic conversions were performed:

data item '_symmetry_cell_setting' value 'Monoclinic' was changed to
'monoclinic' in accordance with the
/home/saulius/struct/COD-crude-data/automatic-downloads/DataCite-retrospective/RSC/depositions/lib/dictionaries/cif_core.dic
dictionary named 'cif_core.dic' version 2.4.2 last updated on
2011-04-26.

Automatic conversion script
Id: cif_fix_values 6909 2019-04-08 15:41:33Z antanas 
;
_cod_original_cell_volume 3162.4(5)
_cod_original_sg_symbol_H-M P2(1)/n
_cod_database_code 4349467

loop_
_symmetry_equiv_pos_as_xyz
'x, y, z'
'-x+1/2, y+1/2, -z+1/2'
'-x, -y, -z'
'x-1/2, -y-1/2, z-1/2'

loop_
_atom_site_label
_atom_site_type_symbol
_atom_site_fract_x
_atom_site_fract_y
_atom_site_fract_z
_atom_site_U_iso_or_equiv
_atom_site_adp_type
_atom_site_occupancy
_atom_site_symmetry_multiplicity
_atom_site_calc_flag
_atom_site_refinement_flags
_atom_site_disorder_assembly
_atom_site_disorder_group
Cd1 Cd 0.31560(7) 0.53898(4) 0.04647(3) 0.02687(15) Uani 1 1 d . . .
N1 N 0.4271(6) 0.7026(5) 0.0547(3) 0.0296(16) Uani 1 1 d . . .
N2 N 0.7735(7) 0.9939(5) 0.0399(4) 0.041(2) Uani 1 1 d . . .
N3 N 0.8496(7) 1.0880(5) 0.0370(3) 0.038(2) Uani 1 1 d . . .
N4 N 1.2153(7) 1.3698(5) 0.0441(3) 0.0306(14) Uani 1 1 d U . .
C1 C 0.5578(10) 0.7105(7) 0.0426(4) 0.046(3) Uani 1 1 d . . .
H1A H 0.6049 0.6466 0.0329 0.056 Uiso 1 1 calc R . .
C2 C 0.6333(9) 0.8053(6) 0.0427(4) 0.042(2) Uani 1 1 d . . .
H2A H 0.7285 0.8054 0.0330 0.051 Uiso 1 1 calc R . .
C3 C 0.5704(9) 0.8985(6) 0.0569(4) 0.036(2) Uani 1 1 d . . .
C4 C 0.4325(11) 0.8912(8) 0.0715(6) 0.072(4) Uani 1 1 d . . .
H4A H 0.3851 0.9529 0.0837 0.087 Uiso 1 1 calc R . .
C5 C 0.3637(10) 0.7937(8) 0.0681(5) 0.063(4) Uani 1 1 d . . .
H5A H 0.2670 0.7914 0.0758 0.075 Uiso 1 1 calc R . .
C6 C 0.6509(9) 1.0007(7) 0.0583(4) 0.039(2) Uani 1 1 d . . .
C7 C 0.5908(11) 1.1020(8) 0.0794(6) 0.066(4) Uani 1 1 d . . .
H7A H 0.6581 1.1607 0.0755 0.099 Uiso 1 1 calc R . .
H7B H 0.5707 1.0918 0.1151 0.099 Uiso 1 1 calc R . .
H7C H 0.5042 1.1199 0.0612 0.099 Uiso 1 1 calc R . .
C8 C 1.2518(9) 1.2940(7) 0.0767(4) 0.035(2) Uani 1 1 d U . .
H8A H 1.3318 1.3053 0.0974 0.042 Uiso 1 1 calc R . .
C9 C 1.1783(11) 1.1992(6) 0.0818(4) 0.039(2) Uani 1 1 d U . .
H9A H 1.2085 1.1463 0.1052 0.047 Uiso 1 1 calc R . .
C10 C 1.0594(8) 1.1817(6) 0.0522(4) 0.0295(17) Uani 1 1 d U . .
C11 C 1.0227(9) 1.2617(6) 0.0177(3) 0.0301(18) Uani 1 1 d U . .
H11A H 0.9436 1.2524 -0.0037 0.036 Uiso 1 1 calc R . .
C12 C 1.1017(9) 1.3547(6) 0.0148(3) 0.0267(17) Uani 1 1 d U . .
H12A H 1.0750 1.4091 -0.0084 0.032 Uiso 1 1 calc R . .
C13 C 0.9719(9) 1.0829(6) 0.0580(4) 0.038(2) Uani 1 1 d . . .
C14 C 1.0262(12) 0.9902(8) 0.0875(5) 0.060(3) Uani 1 1 d . . .
H14A H 0.9670 0.9272 0.0813 0.090 Uiso 1 1 calc R . .
H14B H 1.0255 1.0080 0.1234 0.090 Uiso 1 1 calc R . .
H14C H 1.1221 0.9743 0.0771 0.090 Uiso 1 1 calc R . .
C15 C 0.1229(10) 0.5865(8) 0.1180(4) 0.039(2) Uani 1 1 d . . .
C16A C 0.014(2) 0.6371(18) 0.1510(6) 0.056(3) Uani 0.452(15) 1 d PG A 1
C17A C 0.010(2) 0.6106(18) 0.2017(6) 0.056(3) Uani 0.452(15) 1 d PG A 1
H17A H 0.0780 0.5638 0.2157 0.068 Uiso 0.452(15) 1 calc PR A 1
C18A C -0.0948(19) 0.6525(19) 0.2319(5) 0.056(3) Uani 0.452(15) 1 d PG A 1
H18A H -0.0978 0.6343 0.2666 0.068 Uiso 0.452(15) 1 calc PR A 1
C19A C -0.1947(18) 0.7208(17) 0.2113(5) 0.056(3) Uani 0.452(15) 1 d PGD A 1
C20A C -0.190(2) 0.7473(17) 0.1606(6) 0.056(3) Uani 0.452(15) 1 d PG A 1
H20A H -0.2586 0.7941 0.1466 0.068 Uiso 0.452(15) 1 calc PR A 1
C21A C -0.086(2) 0.7054(19) 0.1304(6) 0.056(3) Uani 0.452(15) 1 d PG A 1
H21A H -0.0828 0.7236 0.0957 0.068 Uiso 0.452(15) 1 calc PR A 1
C22A C -0.093(2) 0.9042(19) 0.3450(8) 0.056(3) Uani 0.452(15) 1 d PG A 1
H22A H -0.0052 0.9374 0.3517 0.068 Uiso 0.452(15) 1 calc PR A 1
C23A C -0.190(3) 0.893(3) 0.3832(8) 0.056(3) Uani 0.452(15) 1 d PG A 1
C24A C -0.318(3) 0.845(3) 0.3734(8) 0.056(3) Uani 0.452(15) 1 d PG A 1
H24A H -0.3839 0.8371 0.3996 0.068 Uiso 0.452(15) 1 calc PR A 1
C25A C -0.349(2) 0.8073(18) 0.3254(7) 0.056(3) Uani 0.452(15) 1 d PG A 1
H25A H -0.4364 0.7742 0.3187 0.068 Uiso 0.452(15) 1 calc PR A 1
C26A C -0.2520(19) 0.8185(17) 0.2872(5) 0.056(3) Uani 0.452(15) 1 d PGD A 1
C27A C -0.124(2) 0.8669(18) 0.2970(6) 0.056(3) Uani 0.452(15) 1 d PG A 1
H27A H -0.0578 0.8745 0.2708 0.068 Uiso 0.452(15) 1 calc PR A 1
O5A O -0.2990(13) 0.7640(13) 0.2425(4) 0.057(3) Uiso 0.452(15) 1 d PGD A 1
C16B C 0.0055(16) 0.6081(11) 0.1545(5) 0.041(2) Uani 0.548(15) 1 d PG A 2
C17B C 0.0005(14) 0.5630(11) 0.2024(5) 0.041(2) Uani 0.548(15) 1 d PG A 2
H17B H 0.0674 0.5106 0.2122 0.049 Uiso 0.548(15) 1 calc PR A 2
C18B C -0.1026(12) 0.5948(11) 0.2358(4) 0.041(2) Uani 0.548(15) 1 d PG A 2
H18B H -0.1061 0.5640 0.2685 0.049 Uiso 0.548(15) 1 calc PR A 2
C19B C -0.2006(8) 0.6716(9) 0.2214(3) 0.041(2) Uani 0.548(15) 1 d PGD A 2
C20B C -0.1956(11) 0.7167(9) 0.1735(4) 0.041(2) Uani 0.548(15) 1 d PG A 2
H20B H -0.2626 0.7691 0.1637 0.049 Uiso 0.548(15) 1 calc PR A 2
C21B C -0.0925(16) 0.6849(11) 0.1401(5) 0.041(2) Uani 0.548(15) 1 d PG A 2
H21B H -0.0891 0.7157 0.1074 0.049 Uiso 0.548(15) 1 calc PR A 2
C22B C -0.0941(17) 0.8719(13) 0.3411(6) 0.041(2) Uani 0.548(15) 1 d PG A 2
H22B H -0.0040 0.9035 0.3439 0.049 Uiso 0.548(15) 1 calc PR A 2
C23B C -0.1893(19) 0.8842(18) 0.3795(7) 0.041(2) Uani 0.548(15) 1 d PG A 2
C24B C -0.3203(19) 0.8382(18) 0.3754(6) 0.041(2) Uani 0.548(15) 1 d PG A 2
H24B H -0.3858 0.8467 0.4017 0.049 Uiso 0.548(15) 1 calc PR A 2
C25B C -0.3561(16) 0.7800(13) 0.3329(5) 0.041(2) Uani 0.548(15) 1 d PG A 2
H25B H -0.4462 0.7484 0.3301 0.049 Uiso 0.548(15) 1 calc PR A 2
C26B C -0.2609(14) 0.7677(12) 0.2945(4) 0.041(2) Uani 0.548(15) 1 d PGD A 2
C27B C -0.1299(14) 0.8136(12) 0.2986(4) 0.041(2) Uani 0.548(15) 1 d PG A 2
H27B H -0.0644 0.8052 0.2723 0.049 Uiso 0.548(15) 1 calc PR A 2
O5B O -0.3069(15) 0.7083(13) 0.2524(4) 0.057(3) Uiso 0.548(15) 1 d PD A 2
C28 C -0.1436(9) 0.9321(6) 0.4323(4) 0.033(2) Uani 1 1 d . . .
O1 O 0.2237(8) 0.5337(7) 0.1355(3) 0.058(2) Uani 1 1 d . A .
O2 O 0.1133(6) 0.6165(5) 0.0733(2) 0.0358(14) Uani 1 1 d . A .
O3 O -0.0187(7) 0.9543(5) 0.4395(3) 0.055(2) Uani 1 1 d . . .
O4 O -0.2396(7) 0.9393(5) 0.4647(2) 0.0405(17) Uani 1 1 d . . .
O1C O 0.183(3) 0.549(3) 0.3238(9) 0.150(5) Uani 0.584(14) 1 d PD B 1
N1C N 0.320(5) 0.644(3) 0.2587(14) 0.150(5) Uani 0.584(14) 1 d PD B 1
C3C C 0.354(5) 0.733(5) 0.2268(16) 0.150(5) Uani 0.584(14) 1 d PD B 1
H3CA H 0.3527 0.7093 0.1916 0.224 Uiso 0.584(14) 1 calc PR B 1
H3CB H 0.4468 0.7603 0.2356 0.224 Uiso 0.584(14) 1 calc PR B 1
H3CC H 0.2844 0.7900 0.2313 0.224 Uiso 0.584(14) 1 calc PR B 1
C2C C 0.401(4) 0.549(3) 0.2498(14) 0.150(5) Uani 0.584(14) 1 d PD B 1
H2CA H 0.4835 0.5669 0.2299 0.224 Uiso 0.584(14) 1 calc PR B 1
H2CB H 0.3438 0.4963 0.2312 0.224 Uiso 0.584(14) 1 calc PR B 1
H2CC H 0.4306 0.5175 0.2820 0.224 Uiso 0.584(14) 1 calc PR B 1
C1C C 0.205(4) 0.641(4) 0.2976(13) 0.150(5) Uani 0.584(14) 1 d PD B 1
H1CA H 0.1491 0.7026 0.3034 0.179 Uiso 0.584(14) 1 calc PR B 1
O1D O 0.279(4) 0.576(4) 0.3058(14) 0.150(5) Uani 0.416(14) 1 d PD B 2
N1D N 0.318(6) 0.740(6) 0.2429(17) 0.150(5) Uani 0.416(14) 1 d PD B 2
C3D C 0.260(5) 0.815(5) 0.2786(19) 0.150(5) Uani 0.416(14) 1 d PD B 2
H3DA H 0.2122 0.8730 0.2604 0.224 Uiso 0.416(14) 1 calc PR B 2
H3DB H 0.3358 0.8455 0.2993 0.224 Uiso 0.416(14) 1 calc PR B 2
H3DC H 0.1937 0.7777 0.3002 0.224 Uiso 0.416(14) 1 calc PR B 2
C2D C 0.379(5) 0.786(5) 0.1977(18) 0.150(5) Uani 0.416(14) 1 d PD B 2
H2DA H 0.3037 0.8108 0.1753 0.224 Uiso 0.416(14) 1 calc PR B 2
H2DB H 0.4337 0.7305 0.1805 0.224 Uiso 0.416(14) 1 calc PR B 2
H2DC H 0.4391 0.8461 0.2069 0.224 Uiso 0.416(14) 1 calc PR B 2
C1D C 0.341(7) 0.631(6) 0.268(2) 0.150(5) Uani 0.416(14) 1 d PD B 2
H1DA H 0.4174 0.5927 0.2537 0.179 Uiso 0.416(14) 1 calc PR B 2

loop_
_atom_site_aniso_label
_atom_site_aniso_U_11
_atom_site_aniso_U_22
_atom_site_aniso_U_33
_atom_site_aniso_U_23
_atom_site_aniso_U_13
_atom_site_aniso_U_12
Cd1 0.0305(3) 0.0196(2) 0.0306(3) -0.0049(3) 0.0084(3) -0.0136(2)
N1 0.018(3) 0.027(3) 0.044(5) -0.013(3) 0.011(3) -0.010(3)
N2 0.030(4) 0.019(3) 0.075(6) -0.005(4) 0.011(4) -0.014(3)
N3 0.023(4) 0.025(3) 0.066(6) -0.005(3) 0.009(4) -0.010(3)
N4 0.044(4) 0.019(3) 0.030(3) -0.001(3) 0.016(3) -0.011(3)
C1 0.048(5) 0.025(4) 0.066(7) -0.016(5) 0.026(6) -0.007(4)
C2 0.038(5) 0.026(4) 0.063(6) -0.011(5) 0.020(5) -0.012(4)
C3 0.028(4) 0.027(4) 0.053(6) -0.008(4) 0.006(4) -0.006(3)
C4 0.032(5) 0.029(5) 0.155(13) -0.031(6) 0.037(7) -0.010(4)
C5 0.028(5) 0.038(5) 0.122(11) -0.026(6) 0.020(6) -0.015(4)
C6 0.024(5) 0.023(4) 0.070(7) -0.011(4) 0.005(4) -0.009(3)
C7 0.029(5) 0.033(5) 0.137(12) -0.029(6) 0.018(6) -0.004(4)
C8 0.029(4) 0.030(4) 0.046(5) 0.002(4) -0.007(4) -0.017(4)
C9 0.034(4) 0.027(4) 0.057(5) 0.014(4) 0.001(4) -0.013(4)
C10 0.026(4) 0.019(3) 0.044(5) -0.005(3) 0.008(4) -0.014(3)
C11 0.026(4) 0.029(4) 0.035(5) -0.006(3) 0.006(3) -0.011(3)
C12 0.029(4) 0.023(4) 0.028(4) -0.003(3) 0.004(3) -0.008(3)
C13 0.033(5) 0.021(4) 0.060(7) -0.009(4) 0.016(5) -0.013(3)
C14 0.054(7) 0.026(5) 0.098(10) 0.017(5) -0.003(7) -0.017(5)
C15 0.036(5) 0.049(6) 0.032(5) -0.012(4) 0.001(4) -0.004(5)
C16A 0.056(6) 0.086(7) 0.027(4) 0.005(4) 0.000(4) 0.029(5)
C17A 0.056(6) 0.086(7) 0.027(4) 0.005(4) 0.000(4) 0.029(5)
C18A 0.056(6) 0.086(7) 0.027(4) 0.005(4) 0.000(4) 0.029(5)
C19A 0.056(6) 0.086(7) 0.027(4) 0.005(4) 0.000(4) 0.029(5)
C20A 0.056(6) 0.086(7) 0.027(4) 0.005(4) 0.000(4) 0.029(5)
C21A 0.056(6) 0.086(7) 0.027(4) 0.005(4) 0.000(4) 0.029(5)
C22A 0.056(6) 0.086(7) 0.027(4) 0.005(4) 0.000(4) 0.029(5)
C23A 0.056(6) 0.086(7) 0.027(4) 0.005(4) 0.000(4) 0.029(5)
C24A 0.056(6) 0.086(7) 0.027(4) 0.005(4) 0.000(4) 0.029(5)
C25A 0.056(6) 0.086(7) 0.027(4) 0.005(4) 0.000(4) 0.029(5)
C26A 0.056(6) 0.086(7) 0.027(4) 0.005(4) 0.000(4) 0.029(5)
C27A 0.056(6) 0.086(7) 0.027(4) 0.005(4) 0.000(4) 0.029(5)
C16B 0.037(4) 0.054(4) 0.032(3) -0.008(3) 0.013(3) -0.006(3)
C17B 0.037(4) 0.054(4) 0.032(3) -0.008(3) 0.013(3) -0.006(3)
C18B 0.037(4) 0.054(4) 0.032(3) -0.008(3) 0.013(3) -0.006(3)
C19B 0.037(4) 0.054(4) 0.032(3) -0.008(3) 0.013(3) -0.006(3)
C20B 0.037(4) 0.054(4) 0.032(3) -0.008(3) 0.013(3) -0.006(3)
C21B 0.037(4) 0.054(4) 0.032(3) -0.008(3) 0.013(3) -0.006(3)
C22B 0.037(4) 0.054(4) 0.032(3) -0.008(3) 0.013(3) -0.006(3)
C23B 0.037(4) 0.054(4) 0.032(3) -0.008(3) 0.013(3) -0.006(3)
C24B 0.037(4) 0.054(4) 0.032(3) -0.008(3) 0.013(3) -0.006(3)
C25B 0.037(4) 0.054(4) 0.032(3) -0.008(3) 0.013(3) -0.006(3)
C26B 0.037(4) 0.054(4) 0.032(3) -0.008(3) 0.013(3) -0.006(3)
C27B 0.037(4) 0.054(4) 0.032(3) -0.008(3) 0.013(3) -0.006(3)
C28 0.035(5) 0.017(4) 0.047(5) 0.007(3) 0.004(4) 0.007(3)
O1 0.054(5) 0.084(6) 0.036(4) -0.013(4) 0.004(3) 0.003(4)
O2 0.034(3) 0.035(3) 0.038(4) -0.005(3) 0.010(3) -0.006(3)
O3 0.039(4) 0.040(4) 0.087(6) -0.008(4) -0.001(4) -0.004(3)
O4 0.048(4) 0.038(3) 0.035(4) -0.006(3) 0.006(3) 0.009(3)
O1C 0.101(9) 0.234(17) 0.113(11) -0.007(9) -0.031(8) -0.013(11)
N1C 0.101(9) 0.234(17) 0.113(11) -0.007(9) -0.031(8) -0.013(11)
C3C 0.101(9) 0.234(17) 0.113(11) -0.007(9) -0.031(8) -0.013(11)
C2C 0.101(9) 0.234(17) 0.113(11) -0.007(9) -0.031(8) -0.013(11)
C1C 0.101(9) 0.234(17) 0.113(11) -0.007(9) -0.031(8) -0.013(11)
O1D 0.101(9) 0.234(17) 0.113(11) -0.007(9) -0.031(8) -0.013(11)
N1D 0.101(9) 0.234(17) 0.113(11) -0.007(9) -0.031(8) -0.013(11)
C3D 0.101(9) 0.234(17) 0.113(11) -0.007(9) -0.031(8) -0.013(11)
C2D 0.101(9) 0.234(17) 0.113(11) -0.007(9) -0.031(8) -0.013(11)
C1D 0.101(9) 0.234(17) 0.113(11) -0.007(9) -0.031(8) -0.013(11)

loop_
_atom_type_symbol
_atom_type_description
_atom_type_scat_dispersion_real
_atom_type_scat_dispersion_imag
_atom_type_scat_source
C C 0.0033 0.0016 'International Tables Vol C Tables 4.2.6.8 and 6.1.1.4'
H H 0.0000 0.0000 'International Tables Vol C Tables 4.2.6.8 and 6.1.1.4'
N N 0.0061 0.0033 'International Tables Vol C Tables 4.2.6.8 and 6.1.1.4'
O O 0.0106 0.0060 'International Tables Vol C Tables 4.2.6.8 and 6.1.1.4'
Cd Cd -0.8075 1.2024 'International Tables Vol C Tables 4.2.6.8 and 6.1.1.4'

loop_
_geom_angle_atom_site_label_1
_geom_angle_atom_site_label_2
_geom_angle_atom_site_label_3
_geom_angle
_geom_angle_site_symmetry_1
_geom_angle_site_symmetry_3
O3 Cd1 O4 114.5(3) 2_545 4_675
O3 Cd1 O2 152.1(3) 2_545 .
O4 Cd1 O2 93.3(2) 4_675 .
O3 Cd1 N1 89.9(2) 2_545 .
O4 Cd1 N1 95.2(2) 4_675 .
O2 Cd1 N1 89.5(2) . .
O3 Cd1 N4 86.3(2) 2_545 1_445
O4 Cd1 N4 89.4(2) 4_675 1_445
O2 Cd1 N4 92.3(2) . 1_445
N1 Cd1 N4 175.0(3) . 1_445
O3 Cd1 O1 98.1(3) 2_545 .
O4 Cd1 O1 145.6(2) 4_675 .
O2 Cd1 O1 54.3(2) . .
N1 Cd1 O1 95.7(3) . .
N4 Cd1 O1 81.6(3) 1_445 .
O3 Cd1 C15 125.3(3) 2_545 .
O4 Cd1 C15 119.5(3) 4_675 .
O2 Cd1 C15 27.1(3) . .
N1 Cd1 C15 93.3(3) . .
N4 Cd1 C15 86.2(3) 1_445 .
O1 Cd1 C15 27.3(3) . .
C1 N1 C5 116.3(7) . .
C1 N1 Cd1 119.3(5) . .
C5 N1 Cd1 124.2(5) . .
C6 N2 N3 116.9(7) . .
C13 N3 N2 114.2(7) . .
C8 N4 C12 119.1(7) . .
C8 N4 Cd1 121.5(6) . 1_665
C12 N4 Cd1 118.4(5) . 1_665
N1 C1 C2 124.7(8) . .
N1 C1 H1A 117.7 . .
C2 C1 H1A 117.7 . .
C3 C2 C1 119.6(8) . .
C3 C2 H2A 120.2 . .
C1 C2 H2A 120.2 . .
C2 C3 C4 116.6(8) . .
C2 C3 C6 120.3(7) . .
C4 C3 C6 123.1(8) . .
C3 C4 C5 119.7(9) . .
C3 C4 H4A 120.1 . .
C5 C4 H4A 120.1 . .
N1 C5 C4 123.0(9) . .
N1 C5 H5A 118.5 . .
C4 C5 H5A 118.5 . .
N2 C6 C3 114.3(7) . .
N2 C6 C7 123.8(7) . .
C3 C6 C7 121.9(8) . .
C6 C7 H7A 109.5 . .
C6 C7 H7B 109.5 . .
H7A C7 H7B 109.5 . .
C6 C7 H7C 109.5 . .
H7A C7 H7C 109.5 . .
H7B C7 H7C 109.5 . .
N4 C8 C9 122.7(8) . .
N4 C8 H8A 118.6 . .
C9 C8 H8A 118.6 . .
C8 C9 C10 119.5(8) . .
C8 C9 H9A 120.2 . .
C10 C9 H9A 120.2 . .
C9 C10 C11 117.3(7) . .
C9 C10 C13 121.8(8) . .
C11 C10 C13 121.0(8) . .
C12 C11 C10 119.8(8) . .
C12 C11 H11A 120.1 . .
C10 C11 H11A 120.1 . .
N4 C12 C11 121.6(8) . .
N4 C12 H12A 119.2 . .
C11 C12 H12A 119.2 . .
N3 C13 C14 125.2(8) . .
N3 C13 C10 114.9(8) . .
C14 C13 C10 119.8(8) . .
C13 C14 H14A 109.5 . .
C13 C14 H14B 109.5 . .
H14A C14 H14B 109.5 . .
C13 C14 H14C 109.5 . .
H14A C14 H14C 109.5 . .
H14B C14 H14C 109.5 . .
O2 C15 O1 124.1(9) . .
O2 C15 C16A 112.5(10) . .
O1 C15 C16A 122.6(10) . .
O2 C15 C16B 120.5(10) . .
O1 C15 C16B 115.4(9) . .
C16A C15 C16B 14.5(11) . .
O2 C15 Cd1 56.3(5) . .
O1 C15 Cd1 67.8(5) . .
C16A C15 Cd1 166.6(10) . .
C16B C15 Cd1 174.6(8) . .
C17A C16A C21A 120.0 . .
C17A C16A C15 119.5(11) . .
C21A C16A C15 120.4(11) . .
C16A C17A C18A 120.0 . .
C16A C17A H17A 120.0 . .
C18A C17A H17A 120.0 . .
C17A C18A C19A 120.0 . .
C17A C18A H18A 120.0 . .
C19A C18A H18A 120.0 . .
C20A C19A C18A 120.0 . .
C20A C19A O5A 120.5(11) . .
C18A C19A O5A 119.4(11) . .
C19A C20A C21A 120.0 . .
C19A C20A H20A 120.0 . .
C21A C20A H20A 120.0 . .
C20A C21A C16A 120.0 . .
C20A C21A H21A 120.0 . .
C16A C21A H21A 120.0 . .
C27A C22A C23A 120.0 . .
C27A C22A H22A 120.0 . .
C23A C22A H22A 120.0 . .
C24A C23A C22A 120.0 . .
C24A C23A C28 124.9(16) . .
C22A C23A C28 115.1(16) . .
C23A C24A C25A 120.0 . .
C23A C24A H24A 120.0 . .
C25A C24A H24A 120.0 . .
C26A C25A C24A 120.0 . .
C26A C25A H25A 120.0 . .
C24A C25A H25A 120.0 . .
C25A C26A C27A 120.0 . .
C25A C26A O5A 110.6(13) . .
C27A C26A O5A 129.0(13) . .
C22A C27A C26A 120.0 . .
C22A C27A H27A 120.0 . .
C26A C27A H27A 120.0 . .
C19A O5A C26A 116.6(15) . .
C21B C16B C17B 120.0 . .
C21B C16B C15 116.6(9) . .
C17B C16B C15 123.1(9) . .
C16B C17B C18B 120.0 . .
C16B C17B H17B 120.0 . .
C18B C17B H17B 120.0 . .
C19B C18B C17B 120.0 . .
C19B C18B H18B 120.0 . .
C17B C18B H18B 120.0 . .
C20B C19B C18B 120.0 . .
C20B C19B O5B 116.1(7) . .
C18B C19B O5B 123.9(7) . .
C19B C20B C21B 120.0 . .
C19B C20B H20B 120.0 . .
C21B C20B H20B 120.0 . .
C16B C21B C20B 120.0 . .
C16B C21B H21B 120.0 . .
C20B C21B H21B 120.0 . .
C27B C22B C23B 120.0 . .
C27B C22B H22B 120.0 . .
C23B C22B H22B 120.0 . .
C24B C23B C22B 120.0 . .
C24B C23B C28 118.0(10) . .
C22B C23B C28 121.1(10) . .
C25B C24B C23B 120.0 . .
C25B C24B H24B 120.0 . .
C23B C24B H24B 120.0 . .
C24B C25B C26B 120.0 . .
C24B C25B H25B 120.0 . .
C26B C25B H25B 120.0 . .
C27B C26B C25B 120.0 . .
C27B C26B O5B 123.9(10) . .
C25B C26B O5B 116.1(10) . .
C22B C27B C26B 120.0 . .
C22B C27B H27B 120.0 . .
C26B C27B H27B 120.0 . .
C19B O5B C26B 114.6(12) . .
O3 C28 O4 125.7(9) . .
O3 C28 C23A 119.7(13) . .
O4 C28 C23A 114.5(12) . .
O3 C28 C23B 118.6(10) . .
O4 C28 C23B 115.5(9) . .
C23A C28 C23B 3(2) . .
C15 O1 Cd1 85.0(6) . .
C15 O2 Cd1 96.6(6) . .
C28 O3 Cd1 164.8(6) . 2
C28 O4 Cd1 119.9(6) . 4_576
C3C N1C C2C 115(4) . .
C3C N1C C1C 126(4) . .
C2C N1C C1C 119(4) . .
N1C C3C H3CA 109.5 . .
N1C C3C H3CB 109.5 . .
H3CA C3C H3CB 109.5 . .
N1C C3C H3CC 109.5 . .
H3CA C3C H3CC 109.5 . .
H3CB C3C H3CC 109.5 . .
N1C C2C H2CA 109.5 . .
N1C C2C H2CB 109.5 . .
H2CA C2C H2CB 109.5 . .
N1C C2C H2CC 109.5 . .
H2CA C2C H2CC 109.5 . .
H2CB C2C H2CC 109.5 . .
O1C C1C N1C 119(4) . .
O1C C1C H1CA 120.4 . .
N1C C1C H1CA 120.4 . .
C3D N1D C2D 117(6) . .
C3D N1D C1D 110(5) . .
C2D N1D C1D 130(5) . .
N1D C3D H3DA 109.5 . .
N1D C3D H3DB 109.5 . .
H3DA C3D H3DB 109.5 . .
N1D C3D H3DC 109.5 . .
H3DA C3D H3DC 109.5 . .
H3DB C3D H3DC 109.5 . .
N1D C2D H2DA 109.5 . .
N1D C2D H2DB 109.5 . .
H2DA C2D H2DB 109.5 . .
N1D C2D H2DC 109.5 . .
H2DA C2D H2DC 109.5 . .
H2DB C2D H2DC 109.5 . .
O1D C1D N1D 135(7) . .
O1D C1D H1DA 112.5 . .
N1D C1D H1DA 112.5 . .

loop_
_geom_bond_atom_site_label_1
_geom_bond_atom_site_label_2
_geom_bond_distance
_geom_bond_site_symmetry_2
Cd1 O3 2.239(7) 2_545
Cd1 O4 2.249(6) 4_675
Cd1 O2 2.283(6) .
Cd1 N1 2.307(6) .
Cd1 N4 2.314(6) 1_445
Cd1 O1 2.531(7) .
Cd1 C15 2.724(9) .
N1 C1 1.298(10) .
N1 C5 1.337(11) .
N2 C6 1.277(11) .
N2 N3 1.381(8) .
N3 C13 1.294(12) .
N4 C8 1.324(11) .
N4 C12 1.345(10) .
N4 Cd1 2.314(6) 1_665
C1 C2 1.383(11) .
C1 H1A 0.9500 .
C2 C3 1.361(11) .
C2 H2A 0.9500 .
C3 C4 1.381(12) .
C3 C6 1.487(11) .
C4 C5 1.382(13) .
C4 H4A 0.9500 .
C5 H5A 0.9500 .
C6 C7 1.495(12) .
C7 H7A 0.9800 .
C7 H7B 0.9800 .
C7 H7C 0.9800 .
C8 C9 1.380(11) .
C8 H8A 0.9500 .
C9 C10 1.393(13) .
C9 H9A 0.9500 .
C10 C11 1.396(12) .
C10 C13 1.496(10) .
C11 C12 1.384(11) .
C11 H11A 0.9500 .
C12 H12A 0.9500 .
C13 C14 1.485(14) .
C14 H14A 0.9800 .
C14 H14B 0.9800 .
C14 H14C 0.9800 .
C15 O2 1.247(11) .
C15 O1 1.253(12) .
C15 C16A 1.505(19) .
C15 C16B 1.515(15) .
C16A C17A 1.387(9) .
C16A C21A 1.388(9) .
C17A C18A 1.388(9) .
C17A H17A 0.9500 .
C18A C19A 1.388(9) .
C18A H18A 0.9500 .
C19A C20A 1.387(9) .
C19A O5A 1.409(13) .
C20A C21A 1.388(9) .
C20A H20A 0.9500 .
C21A H21A 0.9500 .
C22A C27A 1.387(13) .
C22A C23A 1.388(13) .
C22A H22A 0.9500 .
C23A C24A 1.387(13) .
C23A C28 1.46(2) .
C24A C25A 1.388(13) .
C24A H24A 0.9500 .
C25A C26A 1.387(13) .
C25A H25A 0.9500 .
C26A C27A 1.387(13) .
C26A O5A 1.435(13) .
C27A H27A 0.9500 .
C16B C21B 1.390(6) .
C16B C17B 1.390(6) .
C17B C18B 1.390(6) .
C17B H17B 0.9500 .
C18B C19B 1.390(6) .
C18B H18B 0.9500 .
C19B C20B 1.390(6) .
C19B O5B 1.391(12) .
C20B C21B 1.391(6) .
C20B H20B 0.9500 .
C21B H21B 0.9500 .
C22B C27B 1.381(9) .
C22B C23B 1.382(9) .
C22B H22B 0.9500 .
C23B C24B 1.382(9) .
C23B C28 1.583(19) .
C24B C25B 1.382(9) .
C24B H24B 0.9500 .
C25B C26B 1.382(9) .
C25B H25B 0.9500 .
C26B C27B 1.382(9) .
C26B O5B 1.409(12) .
C27B H27B 0.9500 .
C28 O3 1.240(11) .
C28 O4 1.267(10) .
O3 Cd1 2.239(7) 2
O4 Cd1 2.249(6) 4_576
O1C C1C 1.35(4) .
N1C C3C 1.43(4) .
N1C C2C 1.44(4) .
N1C C1C 1.52(4) .
C3C H3CA 0.9800 .
C3C H3CB 0.9800 .
C3C H3CC 0.9800 .
C2C H2CA 0.9800 .
C2C H2CB 0.9800 .
C2C H2CC 0.9800 .
C1C H1CA 0.9500 .
O1D C1D 1.36(5) .
N1D C3D 1.44(4) .
N1D C2D 1.45(4) .
N1D C1D 1.53(4) .
C3D H3DA 0.9800 .
C3D H3DB 0.9800 .
C3D H3DC 0.9800 .
C2D H2DA 0.9800 .
C2D H2DB 0.9800 .
C2D H2DC 0.9800 .
C1D H1DA 0.9500 .

loop_
_geom_torsion_atom_site_label_1
_geom_torsion_atom_site_label_2
_geom_torsion_atom_site_label_3
_geom_torsion_atom_site_label_4
_geom_torsion
_geom_torsion_site_symmetry_1
_geom_torsion_site_symmetry_4
O3 Cd1 N1 C1 29.4(8) 2_545 .
O4 Cd1 N1 C1 -85.1(8) 4_675 .
O2 Cd1 N1 C1 -178.4(8) . .
N4 Cd1 N1 C1 71(3) 1_445 .
O1 Cd1 N1 C1 127.5(8) . .
C15 Cd1 N1 C1 154.8(8) . .
O3 Cd1 N1 C5 -155.3(9) 2_545 .
O4 Cd1 N1 C5 90.2(9) 4_675 .
O2 Cd1 N1 C5 -3.1(9) . .
N4 Cd1 N1 C5 -114(3) 1_445 .
O1 Cd1 N1 C5 -57.1(9) . .
C15 Cd1 N1 C5 -29.9(9) . .
C6 N2 N3 C13 126.6(10) . .
C5 N1 C1 C2 -0.1(18) . .
Cd1 N1 C1 C2 175.6(9) . .
N1 C1 C2 C3 0.8(19) . .
C1 C2 C3 C4 1.2(17) . .
C1 C2 C3 C6 178.8(10) . .
C2 C3 C4 C5 -3.9(19) . .
C6 C3 C4 C5 178.6(12) . .
C1 N1 C5 C4 -2.8(19) . .
Cd1 N1 C5 C4 -178.2(11) . .
C3 C4 C5 N1 5(2) . .
N3 N2 C6 C3 175.7(9) . .
N3 N2 C6 C7 -4.2(17) . .
C2 C3 C6 N2 7.5(15) . .
C4 C3 C6 N2 -175.1(12) . .
C2 C3 C6 C7 -172.6(11) . .
C4 C3 C6 C7 4.8(18) . .
C12 N4 C8 C9 0.4(13) . .
Cd1 N4 C8 C9 168.8(7) 1_665 .
N4 C8 C9 C10 -0.9(14) . .
C8 C9 C10 C11 1.4(13) . .
C8 C9 C10 C13 -176.9(8) . .
C9 C10 C11 C12 -1.4(12) . .
C13 C10 C11 C12 176.9(7) . .
C8 N4 C12 C11 -0.4(12) . .
Cd1 N4 C12 C11 -169.1(6) 1_665 .
C10 C11 C12 N4 0.9(12) . .
N2 N3 C13 C14 -5.7(14) . .
N2 N3 C13 C10 176.2(8) . .
C9 C10 C13 N3 164.9(8) . .
C11 C10 C13 N3 -13.4(12) . .
C9 C10 C13 C14 -13.3(13) . .
C11 C10 C13 C14 168.5(9) . .
O3 Cd1 C15 O2 174.6(5) 2_545 .
O4 Cd1 C15 O2 -15.6(6) 4_675 .
N1 Cd1 C15 O2 82.3(6) . .
N4 Cd1 C15 O2 -102.7(6) 1_445 .
O1 Cd1 C15 O2 178.2(10) . .
O3 Cd1 C15 O1 -3.6(7) 2_545 .
O4 Cd1 C15 O1 166.2(5) 4_675 .
O2 Cd1 C15 O1 -178.2(10) . .
N1 Cd1 C15 O1 -95.9(6) . .
N4 Cd1 C15 O1 79.1(6) 1_445 .
O3 Cd1 C15 C16A 139(5) 2_545 .
O4 Cd1 C15 C16A -51(5) 4_675 .
O2 Cd1 C15 C16A -36(5) . .
N1 Cd1 C15 C16A 47(5) . .
N4 Cd1 C15 C16A -138(5) 1_445 .
O1 Cd1 C15 C16A 143(5) . .
O3 Cd1 C15 C16B -130(9) 2_545 .
O4 Cd1 C15 C16B 40(9) 4_675 .
O2 Cd1 C15 C16B 56(9) . .
N1 Cd1 C15 C16B 138(9) . .
N4 Cd1 C15 C16B -47(9) 1_445 .
O1 Cd1 C15 C16B -126(9) . .
O2 C15 C16A C17A 179.1(12) . .
O1 C15 C16A C17A -11(2) . .
C16B C15 C16A C17A 53(4) . .
Cd1 C15 C16A C17A -149(4) . .
O2 C15 C16A C21A 2.4(18) . .
O1 C15 C16A C21A 172.2(11) . .
C16B C15 C16A C21A -124(6) . .
Cd1 C15 C16A C21A 34(5) . .
C21A C16A C17A C18A 0.0 . .
C15 C16A C17A C18A -177(2) . .
C16A C17A C18A C19A 0.0 . .
C17A C18A C19A C20A 0.0 . .
C17A C18A C19A O5A -179.1(19) . .
C18A C19A C20A C21A 0.0 . .
O5A C19A C20A C21A 179(2) . .
C19A C20A C21A C16A 0.0 . .
C17A C16A C21A C20A 0.0 . .
C15 C16A C21A C20A 177(2) . .
C27A C22A C23A C24A 0.0 . .
C27A C22A C23A C28 178(2) . .
C22A C23A C24A C25A 0.0 . .
C28 C23A C24A C25A -178(2) . .
C23A C24A C25A C26A 0.0 . .
C24A C25A C26A C27A 0.0 . .
C24A C25A C26A O5A 173.5(16) . .
C23A C22A C27A C26A 0.0 . .
C25A C26A C27A C22A 0.0 . .
O5A C26A C27A C22A -172.1(19) . .
C20A C19A O5A C26A -125.8(15) . .
C18A C19A O5A C26A 53.3(19) . .
C25A C26A O5A C19A -148.8(13) . .
C27A C26A O5A C19A 24(2) . .
O2 C15 C16B C21B -16.3(12) . .
O1 C15 C16B C21B 166.6(8) . .
C16A C15 C16B C21B 44(5) . .
Cd1 C15 C16B C21B -69(9) . .
O2 C15 C16B C17B 170.0(9) . .
O1 C15 C16B C17B -7.1(15) . .
C16A C15 C16B C17B -130(6) . .
Cd1 C15 C16B C17B 117(9) . .
C21B C16B C17B C18B 0.0 . .
C15 C16B C17B C18B 173.4(11) . .
C16B C17B C18B C19B 0.0 . .
C17B C18B C19B C20B 0.0 . .
C17B C18B C19B O5B -179.8(10) . .
C18B C19B C20B C21B 0.0 . .
O5B C19B C20B C21B 179.8(9) . .
C17B C16B C21B C20B 0.0 . .
C15 C16B C21B C20B -173.8(11) . .
C19B C20B C21B C16B 0.0 . .
C27B C22B C23B C24B 0.0 . .
C27B C22B C23B C28 169.0(18) . .
C22B C23B C24B C25B 0.0 . .
C28 C23B C24B C25B -169.4(18) . .
C23B C24B C25B C26B 0.0 . .
C24B C25B C26B C27B 0.0 . .
C24B C25B C26B O5B -179.2(14) . .
C23B C22B C27B C26B 0.0 . .
C25B C26B C27B C22B 0.0 . .
O5B C26B C27B C22B 179.1(15) . .
C20B C19B O5B C26B -113.0(12) . .
C18B C19B O5B C26B 66.8(13) . .
C27B C26B O5B C19B 18.1(16) . .
C25B C26B O5B C19B -162.8(10) . .
C24A C23A C28 O3 165.7(10) . .
C22A C23A C28 O3 -12(2) . .
C24A C23A C28 O4 -14(2) . .
C22A C23A C28 O4 168.2(10) . .
C24A C23A C28 C23B 97(32) . .
C22A C23A C28 C23B -81(32) . .
C24B C23B C28 O3 166.2(8) . .
C22B C23B C28 O3 -3.1(18) . .
C24B C23B C28 O4 -10.5(14) . .
C22B C23B C28 O4 -179.7(10) . .
C24B C23B C28 C23A -81(32) . .
C22B C23B C28 C23A 110(32) . .
O2 C15 O1 Cd1 -1.8(10) . .
C16A C15 O1 Cd1 -170.4(14) . .
C16B C15 O1 Cd1 175.2(9) . .
O3 Cd1 O1 C15 177.0(6) 2_545 .
O4 Cd1 O1 C15 -21.5(8) 4_675 .
O2 Cd1 O1 C15 1.0(5) . .
N1 Cd1 O1 C15 86.3(6) . .
N4 Cd1 O1 C15 -97.9(6) 1_445 .
O1 C15 O2 Cd1 2.0(11) . .
C16A C15 O2 Cd1 171.6(12) . .
C16B C15 O2 Cd1 -174.8(9) . .
O3 Cd1 O2 C15 -9.5(9) 2_545 .
O4 Cd1 O2 C15 166.5(6) 4_675 .
N1 Cd1 O2 C15 -98.4(6) . .
N4 Cd1 O2 C15 77.0(6) 1_445 .
O1 Cd1 O2 C15 -1.0(5) . .
O4 C28 O3 Cd1 -69(3) . 2
C23A C28 O3 Cd1 111(3) . 2
C23B C28 O3 Cd1 114(3) . 2
O3 C28 O4 Cd1 -13.4(11) . 4_576
C23A C28 O4 Cd1 166.1(15) . 4_576
C23B C28 O4 Cd1 163.0(11) . 4_576
C3C N1C C1C O1C 178(4) . .
C2C N1C C1C O1C 2(5) . .
C3D N1D C1D O1D 30(10) . .
C2D N1D C1D O1D -170(7) . .
